data_4024353
loop_
_publ_author_name
'Victoria Chemistruck'
'Dallas Chambers'
'David J. R. Brook'

_publ_contact_author_address
;Department of Chemistry
San Jose State University
One Washington Square
San Jose, CA 95192
;
_publ_contact_author_email dbrook@science.sjsu.edu
_publ_contact_author_fax '(408) 924-4945'
_publ_contact_author_name 'David J. R. Brook'
_publ_contact_author_phone '(408) 924-4994'
_publ_section_title
;
Structure-Property Relationships of Stable Free Radicals: Verdazyls with
Electron-Rich Aryl Substituents
;
_journal_name_full 'Journal of Organic Chemistry'
_journal_page_first 1850
_journal_page_last 1857
_journal_paper_doi 10.1021/jo8019829
_journal_volume 74
_journal_year 2009
_chemical_absolute_configuration unk
_chemical_compound_source 'synthesis as described'
_chemical_formula_moiety 'C15 H21 N4 O2'
_chemical_formula_sum 'C15 H21 N4 O2'
_chemical_formula_weight 289.36
_chemical_name_systematic
;
1,5-diisopropyl-3-(2'-methoxyphenyl)-6-oxo-verdazyl
;
_space_group_IT_number 29
_symmetry_cell_setting orthorhombic
_symmetry_Int_Tables_number 29
_symmetry_space_group_name_Hall 'P 2c -2ac'
_symmetry_space_group_name_H-M 'P c a 21'
_atom_sites_solution_hydrogens geom
_atom_sites_solution_primary direct
_atom_sites_solution_secondary difmap
_audit_creation_date 2008-11-29T23:16:53-00:00
_audit_creation_method 'WinGX routine CIF_UPDATE'
_cell_angle_alpha 90
_cell_angle_beta 90
_cell_angle_gamma 90
_cell_formula_units_Z 8
_cell_length_a 20.034(4)
_cell_length_b 7.8517(13)
_cell_length_c 20.191(3)
_cell_measurement_reflns_used 1993
_cell_measurement_temperature 293(2)
_cell_measurement_theta_max 21.32
_cell_measurement_theta_min 2.27
_cell_measurement_wavelength 0.71073
_cell_volume 3176.1(9)
_computing_cell_refinement 'Bruker SAINT'
_computing_data_collection 'Bruker GIS'
_computing_data_reduction 'Bruker SAINT'
_computing_molecular_graphics 'Bruker APEX2'
_computing_publication_material 'WinGX publication routines (Farrugia, 1999)'
_computing_structure_refinement 'SHELXL-97 (Sheldrick, 2008)'
_computing_structure_solution 'SHELXS-97 (Sheldrick, 2008)'
_diffrn_ambient_temperature 296(2)
_diffrn_measurement_device_type 'Bruker SMART X2S'
_diffrn_measurement_method '\w scans'
_diffrn_radiation_monochromator 'doubly curved silicon crystal'
_diffrn_radiation_source 'micro-focus sealed tube'
_diffrn_radiation_type MoK\a
_diffrn_radiation_wavelength 0.71073
_diffrn_reflns_av_R_equivalents 0.0373
_diffrn_reflns_av_sigmaI/netI 0.0418
_diffrn_reflns_limit_h_max 11
_diffrn_reflns_limit_h_min -23
_diffrn_reflns_limit_k_max 9
_diffrn_reflns_limit_k_min -9
_diffrn_reflns_limit_l_max 18
_diffrn_reflns_limit_l_min -23
_diffrn_reflns_number 10615
_diffrn_reflns_theta_max 24.27
_diffrn_reflns_theta_min 2.03
_exptl_absorpt_coefficient_mu 0.083
_exptl_absorpt_correction_T_max 0.9835
_exptl_absorpt_correction_T_min 0.8387
_exptl_absorpt_correction_type multi-scan
_exptl_crystal_colour yellow
_exptl_crystal_density_diffrn 1.21
_exptl_crystal_density_method 'not measured'
_exptl_crystal_description prism
_exptl_crystal_F_000 1240
_exptl_crystal_size_max 0.5
_exptl_crystal_size_mid 0.4
_exptl_crystal_size_min 0.2
_refine_diff_density_max 0.141
_refine_diff_density_min -0.12
_refine_diff_density_rms 0.03
_refine_ls_extinction_method none
_refine_ls_goodness_of_fit_ref 0.999
_refine_ls_hydrogen_treatment constr
_refine_ls_matrix_type full
_refine_ls_number_parameters 379
_refine_ls_number_reflns 4497
_refine_ls_number_restraints 1
_refine_ls_restrained_S_all 0.999
_refine_ls_R_factor_all 0.0605
_refine_ls_R_factor_gt 0.0413
_refine_ls_shift/su_max 0
_refine_ls_shift/su_mean 0
_refine_ls_structure_factor_coef Fsqd
_refine_ls_weighting_details 'calc w=1/[\s^2^(Fo^2^)+(0.0579P)^2^+0.0000P] where P=(Fo^2^+2Fc^2^)/3'
_refine_ls_weighting_scheme calc
_refine_ls_wR_factor_gt 0.094
_refine_ls_wR_factor_ref 0.1039
_reflns_number_gt 3449
_reflns_number_total 4497
_reflns_threshold_expression >2sigma(I)
_cod_data_source_file jo8019829_si_003.cif
_cod_data_source_block oome
_cod_database_code 4024353

loop_
_symmetry_equiv_pos_as_xyz
'x, y, z'
'-x, -y, z+1/2'
'-x+1/2, y, z+1/2'
'x+1/2, -y, z'

loop_
_atom_site_label
_atom_site_type_symbol
_atom_site_fract_x
_atom_site_fract_y
_atom_site_fract_z
_atom_site_U_iso_or_equiv
_atom_site_adp_type
_atom_site_occupancy
_atom_site_symmetry_multiplicity
_atom_site_calc_flag
_atom_site_refinement_flags
_atom_site_disorder_assembly
_atom_site_disorder_group
O1 O 0.32822(10) 0.8663(2) 0.21269(11) 0.0575(6) Uani 1 1 d . . .
O2 O 0.54186(11) 0.5015(3) 0.36365(13) 0.0589(6) Uani 1 1 d . . .
N1 N 0.39491(10) 0.6364(3) 0.19430(12) 0.0435(6) Uani 1 1 d . . .
N2 N 0.45358(11) 0.5509(3) 0.20352(13) 0.0461(6) Uani 1 1 d . . .
N3 N 0.49014(11) 0.7756(3) 0.27339(12) 0.0443(6) Uani 1 1 d . . .
N4 N 0.43084(11) 0.8559(2) 0.26127(12) 0.0406(6) Uani 1 1 d . . .
C1 C 0.38068(13) 0.7929(3) 0.22225(14) 0.0408(7) Uani 1 1 d . . .
C2 C 0.49719(13) 0.6267(3) 0.24230(14) 0.0385(7) Uani 1 1 d . . .
C3 C 0.56213(13) 0.5380(3) 0.24998(17) 0.0426(7) Uani 1 1 d . . .
C4 C 0.58435(14) 0.4786(3) 0.31090(18) 0.0471(8) Uani 1 1 d . . .
C5 C 0.64559(16) 0.3956(4) 0.3157(2) 0.0607(10) Uani 1 1 d . . .
H5 H 0.6612 0.3573 0.3564 0.073 Uiso 1 1 calc R . .
C6 C 0.68274(16) 0.3713(4) 0.2589(2) 0.0682(11) Uani 1 1 d . . .
H6 H 0.7236 0.3153 0.2616 0.082 Uiso 1 1 calc R . .
C7 C 0.66091(16) 0.4275(4) 0.1989(2) 0.0686(10) Uani 1 1 d . . .
H7 H 0.6867 0.4107 0.1612 0.082 Uiso 1 1 calc R . .
C8 C 0.60032(15) 0.5096(3) 0.1946(2) 0.0556(9) Uani 1 1 d . . .
H8 H 0.585 0.5463 0.1535 0.067 Uiso 1 1 calc R . .
C9 C 0.5590(2) 0.4238(5) 0.4245(2) 0.0816(11) Uani 1 1 d . . .
H9A H 0.5254 0.4495 0.457 0.122 Uiso 1 1 calc R . .
H9B H 0.6013 0.4665 0.4393 0.122 Uiso 1 1 calc R . .
H9C H 0.5617 0.3027 0.4186 0.122 Uiso 1 1 calc R . .
C10 C 0.34716(15) 0.5523(4) 0.14976(17) 0.0530(8) Uani 1 1 d . . .
H10 H 0.3064 0.6213 0.1483 0.064 Uiso 1 1 calc R . .
C11 C 0.37654(18) 0.5468(5) 0.08108(18) 0.0721(10) Uani 1 1 d . . .
H11A H 0.3872 0.6604 0.067 0.108 Uiso 1 1 calc R . .
H11B H 0.3448 0.4976 0.0511 0.108 Uiso 1 1 calc R . .
H11C H 0.4164 0.479 0.0815 0.108 Uiso 1 1 calc R . .
C12 C 0.32913(18) 0.3785(4) 0.1757(2) 0.0717(11) Uani 1 1 d . . .
H12A H 0.3107 0.3891 0.2194 0.108 Uiso 1 1 calc R . .
H12B H 0.3684 0.3086 0.1773 0.108 Uiso 1 1 calc R . .
H12C H 0.2968 0.327 0.1469 0.108 Uiso 1 1 calc R . .
C13 C 0.42185(15) 1.0222(3) 0.29444(17) 0.0472(8) Uani 1 1 d . . .
H13 H 0.3816 1.0753 0.2763 0.057 Uiso 1 1 calc R . .
C14 C 0.47982(17) 1.1368(4) 0.2795(2) 0.0798(12) Uani 1 1 d . . .
H14A H 0.4843 1.1493 0.2324 0.12 Uiso 1 1 calc R . .
H14B H 0.5199 1.088 0.2974 0.12 Uiso 1 1 calc R . .
H14C H 0.4723 1.2464 0.2992 0.12 Uiso 1 1 calc R . .
C15 C 0.4110(2) 0.9950(4) 0.3677(2) 0.0817(12) Uani 1 1 d . . .
H15A H 0.3734 0.9211 0.3743 0.123 Uiso 1 1 calc R . .
H15B H 0.4025 1.1026 0.3887 0.123 Uiso 1 1 calc R . .
H15C H 0.4501 0.9442 0.3868 0.123 Uiso 1 1 calc R . .
O1' O 0.93526(10) 0.3436(2) 0.52657(11) 0.0586(6) Uani 1 1 d . . .
O2' O 0.72156(11) -0.0026(3) 0.37057(13) 0.0593(6) Uani 1 1 d . . .
N1' N 0.83276(10) 0.3396(3) 0.47759(12) 0.0417(6) Uani 1 1 d . . .
N2' N 0.77298(10) 0.2609(3) 0.46434(12) 0.0433(6) Uani 1 1 d . . .
N3' N 0.80795(11) 0.0321(3) 0.53328(14) 0.0470(6) Uani 1 1 d . . .
N4' N 0.86622(11) 0.1179(3) 0.54478(12) 0.0456(6) Uani 1 1 d . . .
C1' C 0.88202(13) 0.2728(3) 0.51681(14) 0.0411(7) Uani 1 1 d . . .
C2' C 0.76523(13) 0.1102(3) 0.49360(15) 0.0398(7) Uani 1 1 d . . .
C3' C 0.70056(12) 0.0223(3) 0.48397(17) 0.0427(7) Uani 1 1 d . . .
C4' C 0.67839(14) -0.0310(3) 0.42156(18) 0.0474(8) Uani 1 1 d . . .
C5' C 0.61779(15) -0.1132(4) 0.4156(2) 0.0600(9) Uani 1 1 d . . .
H5' H 0.6027 -0.1485 0.3743 0.072 Uiso 1 1 calc R . .
C6' C 0.57973(16) -0.1426(4) 0.4715(2) 0.0702(11) Uani 1 1 d . . .
H6' H 0.5387 -0.1971 0.4672 0.084 Uiso 1 1 calc R . .
C7' C 0.60096(16) -0.0934(4) 0.5332(2) 0.0683(10) Uani 1 1 d . . .
H7' H 0.575 -0.1158 0.5703 0.082 Uiso 1 1 calc R . .
C8' C 0.66101(15) -0.0109(4) 0.5394(2) 0.0557(9) Uani 1 1 d . . .
H8' H 0.6755 0.0233 0.581 0.067 Uiso 1 1 calc R . .
C9' C 0.7058(2) -0.0759(5) 0.30801(19) 0.0810(11) Uani 1 1 d . . .
H9'1 H 0.7399 -0.0467 0.2765 0.122 Uiso 1 1 calc R . .
H9'2 H 0.6636 -0.033 0.293 0.122 Uiso 1 1 calc R . .
H9'3 H 0.7034 -0.1975 0.3123 0.122 Uiso 1 1 calc R . .
C10' C 0.84203(15) 0.5042(3) 0.44376(18) 0.0469(8) Uani 1 1 d . . .
H10' H 0.8829 0.5558 0.4613 0.056 Uiso 1 1 calc R . .
C11' C 0.8518(2) 0.4791(5) 0.3714(2) 0.0811(12) Uani 1 1 d . . .
H11D H 0.8887 0.4031 0.3641 0.122 Uiso 1 1 calc R . .
H11E H 0.8611 0.5868 0.3508 0.122 Uiso 1 1 calc R . .
H11F H 0.8121 0.4312 0.3524 0.122 Uiso 1 1 calc R . .
C12' C 0.78549(17) 0.6219(4) 0.4595(3) 0.0848(14) Uani 1 1 d . . .
H12D H 0.7815 0.6337 0.5067 0.127 Uiso 1 1 calc R . .
H12E H 0.7448 0.5761 0.4419 0.127 Uiso 1 1 calc R . .
H12F H 0.7939 0.7314 0.4401 0.127 Uiso 1 1 calc R . .
C13' C 0.91365(16) 0.0272(4) 0.58882(18) 0.0588(9) Uani 1 1 d . . .
H13' H 0.9508 0.1043 0.5987 0.071 Uiso 1 1 calc R . .
C14' C 0.94130(17) -0.1261(4) 0.5541(2) 0.0722(10) Uani 1 1 d . . .
H14D H 0.9622 -0.0916 0.5135 0.108 Uiso 1 1 calc R . .
H14E H 0.9057 -0.2044 0.5446 0.108 Uiso 1 1 calc R . .
H14F H 0.9737 -0.1807 0.582 0.108 Uiso 1 1 calc R . .
C15' C 0.8800(2) -0.0190(5) 0.6536(2) 0.0820(12) Uani 1 1 d . . .
H15D H 0.8629 0.0823 0.6741 0.123 Uiso 1 1 calc R . .
H15E H 0.9118 -0.0721 0.6825 0.123 Uiso 1 1 calc R . .
H15F H 0.8439 -0.0964 0.6451 0.123 Uiso 1 1 calc R . .

loop_
_atom_site_aniso_label
_atom_site_aniso_U_11
_atom_site_aniso_U_22
_atom_site_aniso_U_33
_atom_site_aniso_U_23
_atom_site_aniso_U_13
_atom_site_aniso_U_12
O1 0.0451(11) 0.0607(12) 0.0668(17) -0.0084(10) -0.0084(10) 0.0132(10)
O2 0.0658(14) 0.0635(13) 0.0474(17) 0.0025(10) -0.0045(13) 0.0084(11)
N1 0.0395(13) 0.0487(13) 0.0422(16) -0.0093(11) -0.0059(11) 0.0051(11)
N2 0.0413(13) 0.0473(12) 0.0498(18) -0.0097(13) -0.0041(12) 0.0054(11)
N3 0.0427(13) 0.0378(12) 0.0523(17) -0.0002(11) -0.0038(11) 0.0045(10)
N4 0.0424(14) 0.0350(11) 0.0445(17) -0.0023(10) -0.0012(11) 0.0043(10)
C1 0.0401(16) 0.0420(15) 0.0402(19) 0.0017(12) 0.0025(13) 0.0031(13)
C2 0.0401(15) 0.0325(13) 0.0429(19) 0.0005(12) 0.0011(13) -0.0001(12)
C3 0.0374(15) 0.0343(13) 0.056(2) -0.0033(14) -0.0011(14) -0.0029(12)
C4 0.0439(17) 0.0374(15) 0.060(3) -0.0019(14) -0.0047(16) -0.0006(14)
C5 0.049(2) 0.0524(18) 0.080(3) 0.0014(17) -0.0206(19) 0.0039(16)
C6 0.0375(18) 0.0591(19) 0.108(4) -0.011(2) -0.004(2) 0.0124(14)
C7 0.051(2) 0.072(2) 0.082(3) -0.008(2) 0.0059(19) 0.0122(17)
C8 0.0492(18) 0.0546(18) 0.063(3) 0.0047(15) 0.0064(17) 0.0054(15)
C9 0.104(3) 0.085(2) 0.056(3) 0.009(2) -0.015(2) 0.011(2)
C10 0.0471(17) 0.0611(18) 0.051(2) -0.0149(17) -0.0103(15) 0.0035(14)
C11 0.086(3) 0.080(2) 0.050(3) -0.0131(18) -0.0112(19) 0.002(2)
C12 0.069(2) 0.074(2) 0.072(3) -0.0114(18) -0.0015(19) -0.0165(19)
C13 0.0517(17) 0.0339(14) 0.056(2) -0.0046(13) -0.0008(15) 0.0061(13)
C14 0.077(3) 0.0415(16) 0.121(4) -0.008(2) 0.019(2) -0.0110(17)
C15 0.121(3) 0.063(2) 0.061(3) -0.0116(18) 0.009(2) 0.019(2)
O1' 0.0482(13) 0.0589(12) 0.0688(16) 0.0047(10) -0.0124(11) -0.0112(10)
O2' 0.0624(14) 0.0640(13) 0.0515(18) 0.0012(11) -0.0068(12) -0.0142(11)
N1' 0.0388(13) 0.0374(12) 0.0490(17) 0.0008(11) -0.0045(11) -0.0040(10)
N2' 0.0389(13) 0.0375(12) 0.0534(17) 0.0049(11) -0.0051(11) -0.0034(10)
N3' 0.0477(14) 0.0440(13) 0.0492(17) 0.0018(12) -0.0077(12) -0.0028(11)
N4' 0.0469(14) 0.0438(13) 0.0461(17) 0.0050(11) -0.0087(12) -0.0019(11)
C1' 0.0417(16) 0.0406(15) 0.0412(19) -0.0062(13) -0.0016(14) 0.0010(13)
C2' 0.0401(16) 0.0352(13) 0.0441(19) -0.0017(13) 0.0023(14) 0.0010(12)
C3' 0.0389(15) 0.0310(13) 0.058(2) 0.0056(14) -0.0017(15) 0.0009(12)
C4' 0.0390(16) 0.0371(15) 0.066(3) 0.0058(15) -0.0063(16) -0.0029(13)
C5' 0.0470(19) 0.0502(17) 0.083(3) 0.0020(18) -0.0148(19) -0.0030(15)
C6' 0.0387(18) 0.0592(19) 0.113(4) 0.017(2) -0.002(2) -0.0090(15)
C7' 0.0456(19) 0.070(2) 0.089(3) 0.021(2) 0.017(2) 0.0042(17)
C8' 0.0540(18) 0.0498(17) 0.063(3) 0.0120(15) 0.0062(17) 0.0031(15)
C9' 0.095(3) 0.091(3) 0.057(3) -0.011(2) -0.006(2) -0.019(2)
C10' 0.0536(17) 0.0332(14) 0.054(2) 0.0025(12) -0.0030(15) -0.0054(13)
C11' 0.113(3) 0.071(2) 0.059(3) 0.0161(19) 0.011(2) -0.020(2)
C12' 0.076(3) 0.0418(17) 0.136(4) 0.008(2) 0.018(2) 0.0094(17)
C13' 0.058(2) 0.0600(19) 0.058(3) 0.0025(16) -0.0207(17) 0.0045(16)
C14' 0.068(2) 0.077(2) 0.072(3) 0.0085(19) 0.0003(19) 0.0190(18)
C15' 0.120(3) 0.083(2) 0.043(3) 0.0086(19) -0.009(2) 0.030(2)

loop_
_atom_type_symbol
_atom_type_description
_atom_type_scat_dispersion_real
_atom_type_scat_dispersion_imag
_atom_type_scat_source
C C 0.0033 0.0016 'International Tables Vol C Tables 4.2.6.8 and 6.1.1.4'
H H 0 0 'International Tables Vol C Tables 4.2.6.8 and 6.1.1.4'
N N 0.0061 0.0033 'International Tables Vol C Tables 4.2.6.8 and 6.1.1.4'
O O 0.0106 0.006 'International Tables Vol C Tables 4.2.6.8 and 6.1.1.4'

loop_
_geom_angle_atom_site_label_1
_geom_angle_atom_site_label_2
_geom_angle_atom_site_label_3
_geom_angle
_geom_angle_site_symmetry_1
_geom_angle_site_symmetry_3
_geom_angle_publ_flag
C4 O2 C9 117.8(3) . . ?
N2 N1 C1 124.0(2) . . ?
N2 N1 C10 115.0(2) . . ?
C1 N1 C10 121.0(2) . . ?
C2 N2 N1 115.5(2) . . ?
C2 N3 N4 114.3(2) . . ?
N3 N4 C1 125.1(2) . . ?
N3 N4 C13 115.6(2) . . ?
C1 N4 C13 119.3(2) . . ?
O1 C1 N4 123.8(2) . . ?
O1 C1 N1 122.4(3) . . ?
N4 C1 N1 113.9(2) . . ?
N2 C2 N3 127.3(2) . . ?
N2 C2 C3 115.6(2) . . ?
N3 C2 C3 117.0(2) . . ?
C8 C3 C4 119.2(3) . . ?
C8 C3 C2 118.7(3) . . ?
C4 C3 C2 122.1(3) . . ?
O2 C4 C3 116.3(2) . . ?
O2 C4 C5 123.6(3) . . ?
C3 C4 C5 120.0(3) . . ?
C6 C5 C4 118.8(3) . . ?
C7 C6 C5 121.4(3) . . ?
C6 C7 C8 119.5(4) . . ?
C3 C8 C7 121.0(4) . . ?
N1 C10 C12 110.5(3) . . ?
N1 C10 C11 108.8(3) . . ?
C12 C10 C11 112.8(3) . . ?
N4 C13 C14 110.2(3) . . ?
N4 C13 C15 109.7(2) . . ?
C14 C13 C15 113.1(3) . . ?
C4' O2' C9' 117.6(3) . . ?
C1' N1' N2' 124.6(2) . . ?
C1' N1' C10' 120.9(2) . . ?
N2' N1' C10' 114.5(2) . . ?
C2' N2' N1' 114.5(2) . . ?
C2' N3' N4' 115.3(2) . . ?
N3' N4' C1' 124.1(2) . . ?
N3' N4' C13' 114.3(2) . . ?
C1' N4' C13' 121.5(2) . . ?
O1' C1' N1' 123.3(2) . . ?
O1' C1' N4' 122.5(3) . . ?
N1' C1' N4' 114.2(2) . . ?
N3' C2' N2' 127.2(2) . . ?
N3' C2' C3' 115.4(2) . . ?
N2' C2' C3' 117.3(2) . . ?
C8' C3' C4' 119.0(3) . . ?
C8' C3' C2' 118.6(3) . . ?
C4' C3' C2' 122.3(3) . . ?
O2' C4' C5' 124.7(3) . . ?
O2' C4' C3' 115.4(2) . . ?
C5' C4' C3' 119.8(3) . . ?
C4' C5' C6' 119.5(3) . . ?
C7' C6' C5' 121.6(3) . . ?
C6' C7' C8' 119.2(3) . . ?
C7' C8' C3' 120.9(4) . . ?
N1' C10' C11' 110.9(3) . . ?
N1' C10' C12' 110.3(3) . . ?
C11' C10' C12' 113.0(3) . . ?
N4' C13' C14' 110.0(3) . . ?
N4' C13' C15' 110.3(3) . . ?
C14' C13' C15' 112.1(3) . . ?

loop_
_geom_bond_atom_site_label_1
_geom_bond_atom_site_label_2
_geom_bond_distance
_geom_bond_site_symmetry_2
_geom_bond_publ_flag
O1 C1 1.214(3) . ?
O2 C4 1.375(4) . ?
O2 C9 1.414(4) . ?
N1 N2 1.366(3) . ?
N1 C1 1.382(3) . ?
N1 C10 1.470(4) . ?
N2 C2 1.315(3) . ?
N3 C2 1.335(3) . ?
N3 N4 1.367(3) . ?
N4 C1 1.369(3) . ?
N4 C13 1.479(3) . ?
C2 C3 1.484(4) . ?
C3 C8 1.373(5) . ?
C3 C4 1.389(5) . ?
C4 C5 1.392(4) . ?
C5 C6 1.381(5) . ?
C6 C7 1.360(5) . ?
C7 C8 1.377(4) . ?
C10 C12 1.505(5) . ?
C10 C11 1.507(5) . ?
C13 C14 1.500(4) . ?
C13 C15 1.511(5) . ?
O1' C1' 1.219(3) . ?
O2' C4' 1.363(4) . ?
O2' C9' 1.424(4) . ?
N1' C1' 1.370(3) . ?
N1' N2' 1.374(3) . ?
N1' C10' 1.473(4) . ?
N2' C2' 1.332(3) . ?
N3' C2' 1.323(4) . ?
N3' N4' 1.368(3) . ?
N4' C1' 1.377(3) . ?
N4' C13' 1.484(4) . ?
C2' C3' 1.481(4) . ?
C3' C8' 1.395(5) . ?
C3' C4' 1.400(5) . ?
C4' C5' 1.380(4) . ?
C5' C6' 1.381(5) . ?
C6' C7' 1.371(5) . ?
C7' C8' 1.372(5) . ?
C10' C11' 1.488(6) . ?
C10' C12' 1.496(4) . ?
C13' C14' 1.499(5) . ?
C13' C15' 1.515(5) . ?
